data_2223252
loop_
_publ_author_name
'Li, Dacheng'
'Liu, Ying'
'Wei, Peihai'
'Hu, Bo'
'Zhang, Xiutang'

_publ_section_title Tetra-\m-oxido-tetrakis{dioxido[3-(2-pyridyl)-1<i>H</i>-pyrazole]molybdenum(VI)}
_journal_coeditor_code ZQ2001
_journal_issue 9
_journal_name_full 'Acta Crystallographica Section E'
_journal_page_first m1074
_journal_paper_doi 10.1107/S1600536809031717
_journal_volume 65
_journal_year 2009
_chemical_formula_iupac '[Mo4 O12 (C8 H7 N3)4]'
_chemical_formula_moiety 'C32 H28 Mo4 N12 O12'
_chemical_formula_sum 'C32 H28 Mo4 N12 O12'
_chemical_formula_weight 1156.42
_chemical_name_systematic Tetra-\m-oxido-tetrakis{dioxido[3-(2-pyridyl)-1<i>H</i>-pyrazole]molybdenum(VI)}
_space_group_IT_number 86
_symmetry_cell_setting tetragonal
_symmetry_space_group_name_Hall '-P 4bc'
_symmetry_space_group_name_H-M 'P 42/n :2'
_atom_sites_solution_hydrogens geom
_atom_sites_solution_primary direct
_atom_sites_solution_secondary difmap
_audit_creation_method SHELXL-97
_cell_angle_alpha 90.00
_cell_angle_beta 90.00
_cell_angle_gamma 90.00
_cell_formula_units_Z 2
_cell_length_a 14.4412(16)
_cell_length_b 14.4412(16)
_cell_length_c 9.094(2)
_cell_measurement_reflns_used 1675
_cell_measurement_temperature 298(2)
_cell_measurement_theta_max 25.0
_cell_measurement_theta_min 2.0
_cell_volume 1896.5(5)
_computing_cell_refinement 'SAINT-Plus (Bruker, 2001)'
_computing_data_collection 'APEX2 (Bruker, 2004)'
_computing_data_reduction 'SAINT-Plus (Bruker, 2001)'
_computing_molecular_graphics 'SHELXTL (Sheldrick, 2008)'
_computing_publication_material 'SHELXTL (Sheldrick, 2008)'
_computing_structure_refinement 'SHELXL97 (Sheldrick, 2008)'
_computing_structure_solution 'SHELXS97 (Sheldrick, 2008)'
_diffrn_ambient_temperature 298(2)
_diffrn_measured_fraction_theta_full 1.000
_diffrn_measured_fraction_theta_max 1.000
_diffrn_measurement_device_type 'Bruker APEXII CCD area-detector'
_diffrn_measurement_method '\f and \w'
_diffrn_radiation_monochromator graphite
_diffrn_radiation_source 'fine-focus sealed tube'
_diffrn_radiation_type MoK\a
_diffrn_radiation_wavelength 0.71073
_diffrn_reflns_av_R_equivalents 0.036
_diffrn_reflns_av_sigmaI/netI 0.027
_diffrn_reflns_limit_h_max 16
_diffrn_reflns_limit_h_min -17
_diffrn_reflns_limit_k_max 17
_diffrn_reflns_limit_k_min -12
_diffrn_reflns_limit_l_max 10
_diffrn_reflns_limit_l_min -9
_diffrn_reflns_number 7579
_diffrn_reflns_theta_full 25.0
_diffrn_reflns_theta_max 25.0
_diffrn_reflns_theta_min 2.0
_diffrn_standards_decay_% 0
_diffrn_standards_interval_count 0
_diffrn_standards_interval_time 0
_diffrn_standards_number 0
_exptl_absorpt_coefficient_mu 1.372
_exptl_absorpt_correction_T_max 0.898
_exptl_absorpt_correction_T_min 0.853
_exptl_absorpt_correction_type multi-scan
_exptl_absorpt_process_details '(SADABS; Bruker, 2001)'
_exptl_crystal_colour colourless
_exptl_crystal_density_diffrn 2.025
_exptl_crystal_density_method 'not measured'
_exptl_crystal_description block
_exptl_crystal_F_000 1136
_exptl_crystal_size_max 0.12
_exptl_crystal_size_mid 0.10
_exptl_crystal_size_min 0.08
_refine_diff_density_max 0.35
_refine_diff_density_min -0.35
_refine_ls_extinction_method none
_refine_ls_goodness_of_fit_ref 1.00
_refine_ls_hydrogen_treatment mixed
_refine_ls_matrix_type full
_refine_ls_number_parameters 139
_refine_ls_number_reflns 1675
_refine_ls_number_restraints 1
_refine_ls_restrained_S_all 1.00
_refine_ls_R_factor_all 0.036
_refine_ls_R_factor_gt 0.024
_refine_ls_shift/su_max 0.001
_refine_ls_shift/su_mean 0.000
_refine_ls_structure_factor_coef Fsqd
_refine_ls_weighting_details 'w=1/[\s^2^(Fo^2^)+(0.0295P)^2^+2.0306P] where P=(Fo^2^+2Fc^2^)/3'
_refine_ls_weighting_scheme calc
_refine_ls_wR_factor_gt 0.056
_refine_ls_wR_factor_ref 0.064
_reflns_number_gt 1316
_reflns_number_total 1675
_reflns_threshold_expression I>2\s(I)
_cod_data_source_file zq2001.cif
_cod_data_source_block I
_cod_original_cell_volume 1896.6(5)
_cod_original_sg_symbol_H-M 'P 42/n'
_cod_database_code 2223252
_cod_database_fobs_code 2223252

loop_
_symmetry_equiv_pos_as_xyz
'x, y, z'
'-x+1/2, -y+1/2, z'
'-y, x+1/2, z+1/2'
'y+1/2, -x, z+1/2'
'-x, -y, -z'
'x-1/2, y-1/2, -z'
'y, -x-1/2, -z-1/2'
'-y-1/2, x, -z-1/2'

loop_
_atom_site_type_symbol
_atom_site_label
_atom_site_fract_x
_atom_site_fract_y
_atom_site_fract_z
_atom_site_U_iso_or_equiv
_atom_site_adp_type
_atom_site_calc_flag
_atom_site_refinement_flags
_atom_site_occupancy
_atom_site_disorder_assembly
_atom_site_disorder_group
Mo Mo1 0.642839(18) 0.904662(19) 0.19761(3) 0.02233(12) Uani d . 1 . .
N N1 0.61994(19) 0.90081(18) 0.4404(3) 0.0257(6) Uani d D 1 . .
N N2 0.6811(2) 0.8938(2) 0.5516(3) 0.0311(7) Uani d . 1 . .
N N3 0.4862(2) 0.8976(2) 0.2532(3) 0.0314(7) Uani d . 1 . .
O O1 0.76035(15) 0.88536(16) 0.2362(2) 0.0302(5) Uani d . 1 . .
O O2 0.61894(17) 0.86807(17) 0.0193(3) 0.0359(6) Uani d . 1 . .
O O3 0.63381(18) 1.02324(17) 0.1907(3) 0.0370(6) Uani d . 1 . .
C C1 0.6375(3) 0.8821(3) 0.6815(4) 0.0345(9) Uani d . 1 . .
H H1 0.6656 0.8765 0.7731 0.041 Uiso calc R 1 . .
C C2 0.5439(3) 0.8800(2) 0.6536(4) 0.0354(9) Uani d . 1 . .
H H2A 0.4963 0.8726 0.7215 0.042 Uiso calc R 1 . .
C C3 0.5355(2) 0.8917(2) 0.4995(4) 0.0283(8) Uani d . 1 . .
C C4 0.4595(2) 0.8907(2) 0.3953(4) 0.0321(8) Uani d . 1 . .
C C5 0.3667(3) 0.8828(2) 0.4346(5) 0.0413(10) Uani d . 1 . .
H H5 0.3492 0.8796 0.5329 0.050 Uiso calc R 1 . .
C C6 0.3014(3) 0.8798(3) 0.3248(5) 0.0519(11) Uani d . 1 . .
H H6 0.2391 0.8724 0.3477 0.062 Uiso calc R 1 . .
C C7 0.3291(3) 0.8878(3) 0.1802(5) 0.0504(11) Uani d . 1 . .
H H7 0.2853 0.8870 0.1054 0.060 Uiso calc R 1 . .
C C8 0.4208(3) 0.8969(3) 0.1471(5) 0.0423(10) Uani d . 1 . .
H H8 0.4386 0.9027 0.0492 0.051 Uiso calc R 1 . .
H H1A 0.746(3) 0.894(3) 0.540(5) 0.080 Uiso d D 1 . .

loop_
_atom_site_aniso_label
_atom_site_aniso_U_11
_atom_site_aniso_U_22
_atom_site_aniso_U_33
_atom_site_aniso_U_12
_atom_site_aniso_U_13
_atom_site_aniso_U_23
Mo1 0.02453(18) 0.02550(18) 0.01698(17) 0.00112(12) 0.00115(11) 0.00047(12)
N1 0.0347(15) 0.0237(14) 0.0187(14) 0.0010(12) -0.0011(12) -0.0010(11)
N2 0.0367(17) 0.0338(16) 0.0227(16) 0.0002(14) 0.0014(13) -0.0026(13)
N3 0.0298(16) 0.0315(16) 0.0328(16) 0.0037(13) -0.0038(13) -0.0050(13)
O1 0.0245(12) 0.0387(14) 0.0273(13) 0.0000(11) 0.0026(10) 0.0028(11)
O2 0.0466(15) 0.0403(14) 0.0209(13) -0.0016(12) -0.0022(11) 0.0006(11)
O3 0.0448(15) 0.0294(13) 0.0368(15) 0.0040(11) 0.0047(12) 0.0037(11)
C1 0.044(2) 0.039(2) 0.0201(19) 0.0018(17) 0.0019(16) 0.0017(16)
C2 0.041(2) 0.034(2) 0.031(2) 0.0022(17) 0.0135(17) 0.0045(16)
C3 0.0357(19) 0.0203(17) 0.0289(19) 0.0051(14) 0.0086(16) -0.0006(14)
C4 0.036(2) 0.0216(17) 0.039(2) 0.0017(15) 0.0111(17) 0.0006(16)
C5 0.034(2) 0.035(2) 0.055(3) 0.0049(17) 0.0090(19) 0.0055(19)
C6 0.033(2) 0.055(3) 0.067(3) 0.0006(19) 0.002(2) 0.003(2)
C7 0.033(2) 0.067(3) 0.051(3) 0.005(2) -0.010(2) -0.007(2)
C8 0.036(2) 0.046(2) 0.044(2) 0.0043(18) -0.0021(18) -0.0070(19)

loop_
_atom_type_symbol
_atom_type_description
_atom_type_scat_dispersion_real
_atom_type_scat_dispersion_imag
_atom_type_scat_source
C C 0.0033 0.0016 'International Tables Vol C Tables 4.2.6.8 and 6.1.1.4'
H H 0.0000 0.0000 'International Tables Vol C Tables 4.2.6.8 and 6.1.1.4'
N N 0.0061 0.0033 'International Tables Vol C Tables 4.2.6.8 and 6.1.1.4'
O O 0.0106 0.0060 'International Tables Vol C Tables 4.2.6.8 and 6.1.1.4'
Mo Mo -1.6832 0.6857 'International Tables Vol C Tables 4.2.6.8 and 6.1.1.4'

loop_
_geom_angle_atom_site_label_1
_geom_angle_atom_site_label_2
_geom_angle_atom_site_label_3
_geom_angle_site_symmetry_1
_geom_angle_site_symmetry_3
_geom_angle
_geom_angle_publ_flag
O3 Mo1 O2 . . 104.69(12) ?
O3 Mo1 O1 . . 103.82(11) ?
O2 Mo1 O1 . . 109.26(11) ?
O3 Mo1 O1 . 8_756 159.53(10) ?
O2 Mo1 O1 . 8_756 86.03(10) ?
O1 Mo1 O1 . 8_756 88.51(13) ?
O3 Mo1 N1 . . 92.85(10) ?
O2 Mo1 N1 . . 152.17(11) ?
O1 Mo1 N1 . . 86.65(10) ?
O1 Mo1 N1 8_756 . 71.30(9) ?
O3 Mo1 N3 . . 88.74(11) ?
O2 Mo1 N3 . . 89.78(11) ?
O1 Mo1 N3 . . 153.15(10) ?
O1 Mo1 N3 8_756 . 73.68(9) ?
N1 Mo1 N3 . . 68.85(10) ?
C3 N1 N2 . . 106.7(3) ?
C3 N1 Mo1 . . 122.3(2) ?
N2 N1 Mo1 . . 130.4(2) ?
N1 N2 C1 . . 111.2(3) ?
N1 N2 H1A . . 124(3) ?
C1 N2 H1A . . 124(3) ?
C8 N3 C4 . . 118.9(3) ?
C8 N3 Mo1 . . 121.8(3) ?
C4 N3 Mo1 . . 119.3(2) ?
Mo1 O1 Mo1 . 7_576 175.38(13) ?
N2 C1 C2 . . 107.4(3) ?
N2 C1 H1 . . 126.3 ?
C2 C1 H1 . . 126.3 ?
C1 C2 C3 . . 105.4(3) ?
C1 C2 H2A . . 127.3 ?
C3 C2 H2A . . 127.3 ?
N1 C3 C2 . . 109.3(3) ?
N1 C3 C4 . . 115.3(3) ?
C2 C3 C4 . . 135.3(3) ?
N3 C4 C5 . . 121.7(4) ?
N3 C4 C3 . . 114.1(3) ?
C5 C4 C3 . . 124.2(3) ?
C6 C5 C4 . . 118.4(4) ?
C6 C5 H5 . . 120.8 ?
C4 C5 H5 . . 120.8 ?
C5 C6 C7 . . 119.5(4) ?
C5 C6 H6 . . 120.3 ?
C7 C6 H6 . . 120.3 ?
C8 C7 C6 . . 120.0(4) ?
C8 C7 H7 . . 120.0 ?
C6 C7 H7 . . 120.0 ?
N3 C8 C7 . . 121.4(4) ?
N3 C8 H8 . . 119.3 ?
C7 C8 H8 . . 119.3 ?

loop_
_geom_bond_atom_site_label_1
_geom_bond_atom_site_label_2
_geom_bond_site_symmetry_2
_geom_bond_distance
_geom_bond_publ_flag
Mo1 O3 . 1.719(2) ?
Mo1 O2 . 1.740(2) ?
Mo1 O1 . 1.755(2) ?
Mo1 O1 8_756 2.207(2) ?
Mo1 N1 . 2.233(3) ?
Mo1 N3 . 2.320(3) ?
N1 C3 . 1.340(4) ?
N1 N2 . 1.346(4) ?
N2 C1 . 1.349(4) ?
N2 H1A . 0.94(5) ?
N3 C8 . 1.350(5) ?
N3 C4 . 1.353(5) ?
O1 Mo1 7_576 2.207(2) ?
C1 C2 . 1.375(5) ?
C1 H1 . 0.9300 ?
C2 C3 . 1.416(5) ?
C2 H2A . 0.9300 ?
C3 C4 . 1.449(5) ?
C4 C5 . 1.392(5) ?
C5 C6 . 1.374(6) ?
C5 H5 . 0.9300 ?
C6 C7 . 1.379(6) ?
C6 H6 . 0.9300 ?
C7 C8 . 1.364(6) ?
C7 H7 . 0.9300 ?
C8 H8 . 0.9300 ?

loop_
_geom_hbond_atom_site_label_D
_geom_hbond_atom_site_label_H
_geom_hbond_atom_site_label_A
_geom_hbond_site_symmetry_A
_geom_hbond_distance_DH
_geom_hbond_distance_HA
_geom_hbond_distance_DA
_geom_hbond_angle_DHA
N2 H1A O2 7_576 0.94(5) 1.86(5) 2.783(4) 168(4)
